data_2217744
loop_
_publ_author_name
'Li, Xi-Chen'
'Li, Ying'
'Cui, Zi-Ning'
'Yang, Xin-Ling'
'Ling, Yun'

_publ_section_title
;
 <i>N</i>'-<i>tert</i>-Butyl-5-(4-chlorophenyl)furan-2-carbohydrazide
;
_journal_coeditor_code CV2380
_journal_issue 3
_journal_name_full 'Acta Crystallographica Section E'
_journal_page_first o561
_journal_paper_doi 10.1107/S1600536808003486
_journal_volume 64
_journal_year 2008
_chemical_formula_iupac 'C15 H17 Cl N2 O2'
_chemical_formula_moiety 'C15 H17 Cl N2 O2'
_chemical_formula_sum 'C15 H17 Cl N2 O2'
_chemical_formula_weight 292.76
_chemical_name_systematic
;
N'-tert-Butyl-5-(4-chlorophenyl)furan-2-carbohydrazide
;
_space_group_IT_number 19
_symmetry_cell_setting orthorhombic
_symmetry_space_group_name_Hall 'P 2ac 2ab'
_symmetry_space_group_name_H-M 'P 21 21 21'
_atom_sites_solution_hydrogens geom
_atom_sites_solution_primary direct
_atom_sites_solution_secondary difmap
_audit_creation_method SHELXL-97
_cell_angle_alpha 90.00
_cell_angle_beta 90.00
_cell_angle_gamma 90.00
_cell_formula_units_Z 4
_cell_length_a 9.3770(7)
_cell_length_b 9.7861(7)
_cell_length_c 16.0119(12)
_cell_measurement_reflns_used 3053
_cell_measurement_temperature 113(2)
_cell_measurement_theta_max 25.0
_cell_measurement_theta_min 2.5
_cell_volume 1469.32(19)
_computing_cell_refinement 'CrystalClear (Rigaku/MSC, 2005)'
_computing_data_collection 'CrystalClear (Rigaku/MSC, 2005)'
_computing_data_reduction 'CrystalClear (Rigaku/MSC, 2005)'
_computing_molecular_graphics 'SHELXTL (Sheldrick, 2008)'
_computing_publication_material 'CrystalStructure (Rigaku/MSC, 2005)'
_computing_structure_refinement 'SHELXL97 (Sheldrick, 2008)'
_computing_structure_solution 'SHELXS97 (Sheldrick, 2008)'
_diffrn_ambient_temperature 113(2)
_diffrn_detector_area_resol_mean 7.31
_diffrn_measured_fraction_theta_full 0.997
_diffrn_measured_fraction_theta_max 0.997
_diffrn_measurement_device_type 'Rigaku Saturn'
_diffrn_measurement_method \w
_diffrn_radiation_monochromator confocal
_diffrn_radiation_source 'rotating anode'
_diffrn_radiation_type MoK\a
_diffrn_radiation_wavelength 0.71070
_diffrn_reflns_av_R_equivalents 0.0385
_diffrn_reflns_av_sigmaI/netI 0.0542
_diffrn_reflns_limit_h_max 12
_diffrn_reflns_limit_h_min -12
_diffrn_reflns_limit_k_max 12
_diffrn_reflns_limit_k_min -12
_diffrn_reflns_limit_l_max 21
_diffrn_reflns_limit_l_min -21
_diffrn_reflns_number 13814
_diffrn_reflns_theta_full 27.88
_diffrn_reflns_theta_max 27.88
_diffrn_reflns_theta_min 2.44
_diffrn_standards_decay_% 0
_diffrn_standards_interval_count 0
_diffrn_standards_interval_time 0
_diffrn_standards_number 0
_exptl_absorpt_coefficient_mu 0.263
_exptl_absorpt_correction_T_max 0.9493
_exptl_absorpt_correction_T_min 0.9206
_exptl_absorpt_correction_type multi-scan
_exptl_absorpt_process_details '(CrystalClear; Rigaku/MSC, 2005)'
_exptl_crystal_colour colourless
_exptl_crystal_density_diffrn 1.323
_exptl_crystal_density_method 'not measured'
_exptl_crystal_description prism
_exptl_crystal_F_000 616
_exptl_crystal_size_max 0.32
_exptl_crystal_size_mid 0.24
_exptl_crystal_size_min 0.20
_refine_diff_density_max 0.222
_refine_diff_density_min -0.212
_refine_ls_abs_structure_details 'Flack (1983), 1490 Friedel pairs'
_refine_ls_abs_structure_Flack 0.00(4)
_refine_ls_extinction_method none
_refine_ls_goodness_of_fit_ref 0.958
_refine_ls_hydrogen_treatment mixed
_refine_ls_matrix_type full
_refine_ls_number_parameters 192
_refine_ls_number_reflns 3496
_refine_ls_number_restraints 0
_refine_ls_restrained_S_all 0.958
_refine_ls_R_factor_all 0.0372
_refine_ls_R_factor_gt 0.0265
_refine_ls_shift/su_max 0.001
_refine_ls_shift/su_mean 0.000
_refine_ls_structure_factor_coef Fsqd
_refine_ls_weighting_details 'calc w=1/[\s^2^(Fo^2^)+(0.0232P)^2^] where P=(Fo^2^+2Fc^2^)/3'
_refine_ls_weighting_scheme calc
_refine_ls_wR_factor_gt 0.0524
_refine_ls_wR_factor_ref 0.0560
_reflns_number_gt 2754
_reflns_number_total 3496
_reflns_threshold_expression I>2\s(I)
_cod_data_source_file cv2380.cif
_cod_data_source_block I
_cod_database_code 2217744
_cod_database_fobs_code 2217744

loop_
_symmetry_equiv_pos_as_xyz
'x, y, z'
'x+1/2, -y+1/2, -z'
'-x, y+1/2, -z+1/2'
'-x+1/2, -y, z+1/2'

loop_
_atom_site_type_symbol
_atom_site_label
_atom_site_fract_x
_atom_site_fract_y
_atom_site_fract_z
_atom_site_U_iso_or_equiv
_atom_site_adp_type
_atom_site_calc_flag
_atom_site_refinement_flags
_atom_site_occupancy
Cl Cl1 1.32887(4) 0.17773(4) 1.09957(2) 0.02303(9) Uani d . 1
O O1 1.13067(10) 0.70996(9) 0.86903(6) 0.0151(2) Uani d . 1
O O2 0.98638(10) 0.97666(9) 0.74249(6) 0.0174(2) Uani d . 1
N N1 0.91782(13) 0.75551(12) 0.76336(7) 0.0151(3) Uani d . 1
N N2 0.80263(13) 0.76074(12) 0.70613(7) 0.0146(3) Uani d . 1
C C1 1.30520(15) 0.33360(15) 1.04901(8) 0.0159(3) Uani d . 1
C C2 1.17767(16) 0.35872(14) 1.00795(8) 0.0168(3) Uani d . 1
H H2 1.1040 0.2921 1.0078 0.020 Uiso calc R 1
C C3 1.15907(16) 0.48241(13) 0.96720(8) 0.0159(3) Uani d . 1
H H3 1.0720 0.5002 0.9389 0.019 Uiso calc R 1
C C4 1.26701(15) 0.58168(15) 0.96708(9) 0.0149(3) Uani d . 1
C C5 1.39448(15) 0.55382(14) 1.00941(8) 0.0176(3) Uani d . 1
H H5 1.4685 0.6201 1.0100 0.021 Uiso calc R 1
C C6 1.41381(15) 0.43007(14) 1.05056(9) 0.0175(3) Uani d . 1
H H6 1.5003 0.4117 1.0794 0.021 Uiso calc R 1
C C7 1.24400(15) 0.71056(14) 0.92346(8) 0.0153(3) Uani d . 1
C C8 1.30641(15) 0.83596(15) 0.92271(8) 0.0175(3) Uani d . 1
H H8 1.3868 0.8635 0.9547 0.021 Uiso calc R 1
C C9 1.22900(14) 0.91848(15) 0.86505(9) 0.0165(3) Uani d . 1
H H9 1.2472 1.0113 0.8515 0.020 Uiso calc R 1
C C10 1.12421(14) 0.83819(14) 0.83345(8) 0.0137(3) Uani d . 1
C C11 1.00485(15) 0.86322(14) 0.77523(8) 0.0138(3) Uani d . 1
C C12 0.66234(15) 0.78352(14) 0.74892(9) 0.0163(3) Uani d . 1
C C13 0.65461(17) 0.92221(15) 0.79274(9) 0.0240(4) Uani d . 1
H H13A 0.7283 0.9270 0.8360 0.036 Uiso calc R 1
H H13B 0.5604 0.9333 0.8184 0.036 Uiso calc R 1
H H13C 0.6701 0.9952 0.7518 0.036 Uiso calc R 1
C C14 0.55159(16) 0.77717(16) 0.67895(10) 0.0241(4) Uani d . 1
H H14A 0.5713 0.8491 0.6380 0.036 Uiso calc R 1
H H14B 0.4561 0.7906 0.7025 0.036 Uiso calc R 1
H H14C 0.5563 0.6877 0.6516 0.036 Uiso calc R 1
C C15 0.63850(16) 0.66767(15) 0.81165(9) 0.0230(3) Uani d . 1
H H15A 0.6501 0.5795 0.7834 0.035 Uiso calc R 1
H H15B 0.5419 0.6742 0.8347 0.035 Uiso calc R 1
H H15C 0.7083 0.6751 0.8570 0.035 Uiso calc R 1
H H2A 0.8186(15) 0.8364(13) 0.6731(8) 0.012(4) Uiso d . 1
H H1A 0.9484(16) 0.6722(16) 0.7743(9) 0.029(5) Uiso d . 1

loop_
_atom_site_aniso_label
_atom_site_aniso_U_11
_atom_site_aniso_U_22
_atom_site_aniso_U_33
_atom_site_aniso_U_12
_atom_site_aniso_U_13
_atom_site_aniso_U_23
Cl1 0.02355(19) 0.02007(19) 0.0255(2) 0.00437(17) -0.00042(17) 0.00723(17)
O1 0.0162(5) 0.0122(5) 0.0169(5) 0.0000(4) -0.0040(4) 0.0010(4)
O2 0.0205(5) 0.0104(5) 0.0214(5) -0.0001(4) -0.0019(5) 0.0019(4)
N1 0.0154(6) 0.0107(7) 0.0192(7) 0.0012(5) -0.0047(5) 0.0004(5)
N2 0.0145(7) 0.0146(7) 0.0146(6) 0.0003(5) -0.0032(5) 0.0022(5)
C1 0.0218(8) 0.0154(7) 0.0105(7) 0.0048(7) 0.0022(6) 0.0016(6)
C2 0.0168(7) 0.0180(8) 0.0157(7) -0.0019(6) 0.0012(7) -0.0011(6)
C3 0.0146(7) 0.0187(8) 0.0144(7) 0.0016(6) -0.0031(6) -0.0010(6)
C4 0.0157(7) 0.0162(8) 0.0128(7) 0.0021(6) -0.0004(6) -0.0034(6)
C5 0.0180(8) 0.0172(8) 0.0177(8) -0.0014(6) -0.0022(6) -0.0043(6)
C6 0.0157(8) 0.0225(8) 0.0144(8) 0.0045(7) -0.0029(6) -0.0021(6)
C7 0.0125(7) 0.0185(8) 0.0150(8) 0.0015(6) -0.0024(6) -0.0025(6)
C8 0.0137(7) 0.0185(7) 0.0202(8) -0.0026(6) -0.0021(6) -0.0018(6)
C9 0.0169(7) 0.0129(7) 0.0196(8) -0.0008(6) 0.0022(6) 0.0011(6)
C10 0.0157(7) 0.0106(7) 0.0149(7) 0.0023(6) 0.0015(6) 0.0004(6)
C11 0.0139(7) 0.0139(8) 0.0137(7) 0.0019(6) 0.0041(6) -0.0023(6)
C12 0.0134(7) 0.0168(7) 0.0187(8) 0.0007(6) -0.0017(7) 0.0000(6)
C13 0.0207(9) 0.0222(8) 0.0292(9) 0.0024(7) -0.0007(7) -0.0052(7)
C14 0.0209(8) 0.0245(9) 0.0270(9) 0.0008(7) -0.0075(7) 0.0012(7)
C15 0.0224(8) 0.0230(8) 0.0237(8) -0.0003(8) -0.0005(7) 0.0029(7)

loop_
_atom_type_symbol
_atom_type_description
_atom_type_scat_dispersion_real
_atom_type_scat_dispersion_imag
_atom_type_scat_source
C C 0.0033 0.0016 'International Tables Vol C Tables 4.2.6.8 and 6.1.1.4'
H H 0.0000 0.0000 'International Tables Vol C Tables 4.2.6.8 and 6.1.1.4'
N N 0.0061 0.0033 'International Tables Vol C Tables 4.2.6.8 and 6.1.1.4'
O O 0.0106 0.0060 'International Tables Vol C Tables 4.2.6.8 and 6.1.1.4'
Cl Cl 0.1484 0.1585 'International Tables Vol C Tables 4.2.6.8 and 6.1.1.4'

loop_
_geom_angle_atom_site_label_1
_geom_angle_atom_site_label_2
_geom_angle_atom_site_label_3
_geom_angle
C7 O1 C10 106.97(10)
C11 N1 N2 121.66(12)
C11 N1 H1A 119.9(10)
N2 N1 H1A 114.2(10)
N1 N2 C12 112.24(10)
N1 N2 H2A 106.0(9)
C12 N2 H2A 106.6(9)
C2 C1 C6 121.36(13)
C2 C1 Cl1 119.06(11)
C6 C1 Cl1 119.58(11)
C3 C2 C1 119.11(13)
C3 C2 H2 120.4
C1 C2 H2 120.4
C2 C3 C4 120.97(14)
C2 C3 H3 119.5
C4 C3 H3 119.5
C5 C4 C3 118.69(13)
C5 C4 C7 121.77(13)
C3 C4 C7 119.54(13)
C6 C5 C4 120.66(13)
C6 C5 H5 119.7
C4 C5 H5 119.7
C1 C6 C5 119.20(13)
C1 C6 H6 120.4
C5 C6 H6 120.4
C8 C7 O1 109.33(12)
C8 C7 C4 136.18(13)
O1 C7 C4 114.49(12)
C7 C8 C9 107.33(13)
C7 C8 H8 126.3
C9 C8 H8 126.3
C10 C9 C8 106.41(13)
C10 C9 H9 126.8
C8 C9 H9 126.8
C9 C10 O1 109.95(12)
C9 C10 C11 133.51(13)
O1 C10 C11 116.41(12)
O2 C11 N1 123.82(13)
O2 C11 C10 121.41(13)
N1 C11 C10 114.74(12)
N2 C12 C14 104.77(11)
N2 C12 C13 112.52(12)
C14 C12 C13 109.88(12)
N2 C12 C15 108.52(11)
C14 C12 C15 110.58(12)
C13 C12 C15 110.44(12)
C12 C13 H13A 109.5
C12 C13 H13B 109.5
H13A C13 H13B 109.5
C12 C13 H13C 109.5
H13A C13 H13C 109.5
H13B C13 H13C 109.5
C12 C14 H14A 109.5
C12 C14 H14B 109.5
H14A C14 H14B 109.5
C12 C14 H14C 109.5
H14A C14 H14C 109.5
H14B C14 H14C 109.5
C12 C15 H15A 109.5
C12 C15 H15B 109.5
H15A C15 H15B 109.5
C12 C15 H15C 109.5
H15A C15 H15C 109.5
H15B C15 H15C 109.5

loop_
_geom_bond_atom_site_label_1
_geom_bond_atom_site_label_2
_geom_bond_distance
Cl1 C1 1.7411(14)
O1 C7 1.3744(15)
O1 C10 1.3795(16)
O2 C11 1.2398(15)
N1 C11 1.3465(17)
N1 N2 1.4174(16)
N1 H1A 0.882(15)
N2 C12 1.4999(18)
N2 H2A 0.922(13)
C1 C2 1.3866(19)
C1 C6 1.3889(19)
C2 C3 1.3861(17)
C2 H2 0.9500
C3 C4 1.4029(19)
C3 H3 0.9500
C4 C5 1.4009(18)
C4 C7 1.4578(19)
C5 C6 1.3906(19)
C5 H5 0.9500
C6 H6 0.9500
C7 C8 1.360(2)
C8 C9 1.4252(19)
C8 H8 0.9500
C9 C10 1.3561(18)
C9 H9 0.9500
C10 C11 1.4771(19)
C12 C14 1.5289(19)
C12 C13 1.5296(18)
C12 C15 1.5311(18)
C13 H13A 0.9800
C13 H13B 0.9800
C13 H13C 0.9800
C14 H14A 0.9800
C14 H14B 0.9800
C14 H14C 0.9800
C15 H15A 0.9800
C15 H15B 0.9800
C15 H15C 0.9800

loop_
_geom_hbond_atom_site_label_D
_geom_hbond_atom_site_label_H
_geom_hbond_atom_site_label_A
_geom_hbond_site_symmetry_A
_geom_hbond_distance_DH
_geom_hbond_distance_HA
_geom_hbond_distance_DA
_geom_hbond_angle_DHA
N1 H1A O2 3_746 0.882(15) 2.026(16) 2.8744(15) 160.9(14)

loop_
_geom_torsion_atom_site_label_1
_geom_torsion_atom_site_label_2
_geom_torsion_atom_site_label_3
_geom_torsion_atom_site_label_4
_geom_torsion
C11 N1 N2 C12 -101.13(14)
C6 C1 C2 C3 0.5(2)
Cl1 C1 C2 C3 -179.57(10)
C1 C2 C3 C4 0.0(2)
C2 C3 C4 C5 -0.3(2)
C2 C3 C4 C7 179.88(13)
C3 C4 C5 C6 0.2(2)
C7 C4 C5 C6 180.00(13)
C2 C1 C6 C5 -0.6(2)
Cl1 C1 C6 C5 179.45(10)
C4 C5 C6 C1 0.3(2)
C10 O1 C7 C8 0.49(14)
C10 O1 C7 C4 -179.95(11)
C5 C4 C7 C8 -15.6(3)
C3 C4 C7 C8 164.26(16)
C5 C4 C7 O1 165.04(12)
C3 C4 C7 O1 -15.13(19)
O1 C7 C8 C9 -0.05(16)
C4 C7 C8 C9 -179.46(15)
C7 C8 C9 C10 -0.42(16)
C8 C9 C10 O1 0.73(16)
C8 C9 C10 C11 176.25(14)
C7 O1 C10 C9 -0.77(15)
C7 O1 C10 C11 -177.14(11)
N2 N1 C11 O2 5.2(2)
N2 N1 C11 C10 -176.72(11)
C9 C10 C11 O2 1.9(2)
O1 C10 C11 O2 177.18(12)
C9 C10 C11 N1 -176.21(15)
O1 C10 C11 N1 -0.92(17)
N1 N2 C12 C14 -176.55(11)
N1 N2 C12 C13 64.11(15)
N1 N2 C12 C15 -58.41(14)

loop_
_cod_related_entry_id
_cod_related_entry_database
_cod_related_entry_code
1 ChemSpider 21118835
